data_4332091
loop_
_publ_author_name
'Balazs, Lucia'
'Breunig, Hans J.'
'Lork, Enno'
'Soran, Albert'
'Silvestru, Cristian'

_publ_section_title
;
 Isomers of a Dibismuthane, R2Bi&#x2212;BiR2[R = 2,6-(Me2NCH2)2C6H3], and
 Unusual Reactions with Oxygen:&#x00A0; Formation of [R2Bi]2(O2) and
 R&#x2018;R&#x2018;&#x00A0;&#x2018;Bi [R&#x2018; =
 2-(Me2NCH2)-6-{Me2N(O)CH2}C6H3; R&#x2018;&#x00A0;&#x2018; =
 2-(Me2NCH2)-6-{O(O)C}C6H3]
;
_journal_issue 5
_journal_name_full 'Inorganic Chemistry'
_journal_page_first 2341
_journal_page_last 2346
_journal_paper_doi 10.1021/ic052160n
_journal_volume 45
_journal_year 2006
_chemical_formula_moiety 'C48 H76 Bi2 N8, C7 H8'
_chemical_formula_sum 'C55 H84 Bi2 N8'
_chemical_formula_weight 1275.26
_chemical_name_systematic
; 
 ? 
;
_space_group_IT_number 14
_symmetry_cell_setting monoclinic
_symmetry_space_group_name_Hall '-P 2ybc'
_symmetry_space_group_name_H-M 'P 1 21/c 1'
_atom_sites_solution_hydrogens geom
_atom_sites_solution_primary direct
_atom_sites_solution_secondary difmap
_audit_creation_method SHELXL-97
_cell_angle_alpha 90.00
_cell_angle_beta 103.55(3)
_cell_angle_gamma 90.00
_cell_formula_units_Z 4
_cell_length_a 12.276(2)
_cell_length_b 21.942(4)
_cell_length_c 21.119(4)
_cell_measurement_reflns_used 75639
_cell_measurement_temperature 173(2)
_cell_measurement_theta_max 26.05
_cell_measurement_theta_min 1.65
_cell_volume 5530.3(18)
_computing_cell_refinement 'STOE Cell'
_computing_data_collection 'STOE Expose'
_computing_data_reduction 'STOE Reduce'
_computing_molecular_graphics Diamond
_computing_publication_material 'Siemens SHELXTL'
_computing_structure_refinement 'SHELXL-97 (Sheldrick, 1997)'
_computing_structure_solution 'SHELXS-97 (Sheldrick, 1990)'
_diffrn_ambient_temperature 173(2)
_diffrn_measured_fraction_theta_full 0.979
_diffrn_measured_fraction_theta_max 0.979
_diffrn_measurement_device_type 'STOE IPDS'
_diffrn_measurement_method '\p scans'
_diffrn_radiation_monochromator graphite
_diffrn_radiation_source 'fine-focus sealed tube'
_diffrn_radiation_type MoK\a
_diffrn_radiation_wavelength 0.71073
_diffrn_reflns_av_R_equivalents 0.1260
_diffrn_reflns_av_sigmaI/netI 0.0744
_diffrn_reflns_limit_h_max 15
_diffrn_reflns_limit_h_min -15
_diffrn_reflns_limit_k_max 26
_diffrn_reflns_limit_k_min -26
_diffrn_reflns_limit_l_max 25
_diffrn_reflns_limit_l_min -25
_diffrn_reflns_number 74497
_diffrn_reflns_theta_full 26.06
_diffrn_reflns_theta_max 26.06
_diffrn_reflns_theta_min 1.94
_diffrn_standards_decay_% 'random variation +/-2.0'
_exptl_absorpt_coefficient_mu 6.397
_exptl_absorpt_correction_T_max 0.1840
_exptl_absorpt_correction_T_min 0.1422
_exptl_absorpt_correction_type refdelf
_exptl_absorpt_process_details 'Stuart & Walker, Acta Cryst A (1983)'
_exptl_crystal_colour red
_exptl_crystal_density_diffrn 1.532
_exptl_crystal_density_method 'not measured'
_exptl_crystal_description blocks
_exptl_crystal_F_000 2544
_exptl_crystal_size_max 0.50
_exptl_crystal_size_mid 0.40
_exptl_crystal_size_min 0.40
_refine_diff_density_max 2.085
_refine_diff_density_min -1.163
_refine_diff_density_rms 0.190
_refine_ls_extinction_method none
_refine_ls_goodness_of_fit_ref 0.909
_refine_ls_hydrogen_treatment refU
_refine_ls_matrix_type full
_refine_ls_number_parameters 606
_refine_ls_number_reflns 10700
_refine_ls_number_restraints 0
_refine_ls_restrained_S_all 0.909
_refine_ls_R_factor_all 0.0679
_refine_ls_R_factor_gt 0.0384
_refine_ls_shift/su_max 0.002
_refine_ls_shift/su_mean 0.000
_refine_ls_structure_factor_coef Fsqd
_refine_ls_weighting_details 'calc w=1/[\s^2^(Fo^2^)+(0.0543P)^2^+0.0000P] where P=(Fo^2^+2Fc^2^)/3'
_refine_ls_weighting_scheme calc
_refine_ls_wR_factor_gt 0.0889
_refine_ls_wR_factor_ref 0.0969
_reflns_number_gt 7353
_reflns_number_total 10700
_reflns_threshold_expression >2sigma(I)
_cod_data_source_file ic052160nsup3.cif
_cod_data_source_block lb38i
_cod_depositor_comments
;
The following automatic conversions were performed:

'_symmetry_cell_setting' value 'Monoclinic' changed to 'monoclinic'
according to /home/saulius/struct/CIF-dictionaries/cif_core.dic
dictionary named 'cif_core.dic' version 2.4.2 from 2011-04-26.

Automatic conversion script
Id: cif_fix_values 1891 2012-01-12 08:04:46Z andrius 
;
_cod_original_cell_volume 5530.3(17)
_cod_original_sg_symbol_H-M 'P 21/c'
_cod_database_code 4332091

loop_
_symmetry_equiv_pos_as_xyz
'x, y, z'
'-x, y+1/2, -z+1/2'
'-x, -y, -z'
'x, -y-1/2, z-1/2'

loop_
_atom_site_label
_atom_site_type_symbol
_atom_site_fract_x
_atom_site_fract_y
_atom_site_fract_z
_atom_site_U_iso_or_equiv
_atom_site_adp_type
_atom_site_occupancy
_atom_site_symmetry_multiplicity
_atom_site_calc_flag
_atom_site_refinement_flags
Bi1 Bi 0.25208(2) 0.354797(12) 0.619805(13) 0.02676(8) Uani 1 1 d .
Bi2 Bi 0.30265(2) 0.259410(12) 0.731079(13) 0.02775(8) Uani 1 1 d .
C1 C 0.2418(5) 0.4469(3) 0.6725(3) 0.0279(15) Uani 1 1 d .
C2 C 0.2824(5) 0.4590(3) 0.7398(3) 0.0267(15) Uani 1 1 d .
C3 C 0.2712(6) 0.5168(3) 0.7652(4) 0.0324(17) Uani 1 1 d .
H3 H 0.2966 0.5234 0.8107 0.043(5) Uiso 1 1 calc R
C4 C 0.2242(6) 0.5645(4) 0.7259(4) 0.0397(19) Uani 1 1 d .
H4 H 0.2187 0.6038 0.7437 0.043(5) Uiso 1 1 calc R
C5 C 0.1855(6) 0.5538(4) 0.6603(4) 0.0377(18) Uani 1 1 d .
H5 H 0.1528 0.5863 0.6326 0.043(5) Uiso 1 1 calc R
C6 C 0.1931(5) 0.4959(3) 0.6334(4) 0.0308(16) Uani 1 1 d .
C7 C 0.3289(6) 0.4091(3) 0.7875(3) 0.0299(16) Uani 1 1 d .
H7A H 0.2664 0.3818 0.7912 0.040(5) Uiso 1 1 calc R
H7B H 0.3821 0.3847 0.7692 0.040(5) Uiso 1 1 calc R
C8 C 0.4961(7) 0.4536(4) 0.8533(4) 0.052(2) Uani 1 1 d .
H8A H 0.5425 0.4219 0.8400 0.066(4) Uiso 1 1 calc R
H8B H 0.5320 0.4677 0.8973 0.066(4) Uiso 1 1 calc R
H8C H 0.4880 0.4879 0.8229 0.066(4) Uiso 1 1 calc R
C9 C 0.3958(7) 0.3786(4) 0.8988(4) 0.052(2) Uani 1 1 d .
H9A H 0.3210 0.3628 0.8984 0.066(4) Uiso 1 1 calc R
H9B H 0.4316 0.3930 0.9427 0.066(4) Uiso 1 1 calc R
H9C H 0.4414 0.3461 0.8862 0.066(4) Uiso 1 1 calc R
N2 N 0.2231(6) 0.4719(3) 0.5238(3) 0.0485(18) Uani 1 1 d .
C10 C 0.1442(6) 0.4907(4) 0.5606(4) 0.0359(18) Uani 1 1 d .
H10A H 0.0817 0.4611 0.5531 0.040(5) Uiso 1 1 calc R
H10B H 0.1127 0.5307 0.5440 0.040(5) Uiso 1 1 calc R
C11 C 0.3218(7) 0.5105(5) 0.5360(5) 0.056(2) Uani 1 1 d .
H11A H 0.2997 0.5525 0.5233 0.066(4) Uiso 1 1 calc R
H11B H 0.3737 0.4958 0.5104 0.066(4) Uiso 1 1 calc R
H11C H 0.3589 0.5093 0.5824 0.066(4) Uiso 1 1 calc R
C12 C 0.1684(8) 0.4753(4) 0.4538(4) 0.058(3) Uani 1 1 d .
H12A H 0.0986 0.4519 0.4452 0.066(4) Uiso 1 1 calc R
H12B H 0.2186 0.4585 0.4284 0.066(4) Uiso 1 1 calc R
H12C H 0.1518 0.5180 0.4415 0.066(4) Uiso 1 1 calc R
C13 C 0.0608(5) 0.3408(3) 0.5907(3) 0.0269(15) Uani 1 1 d .
C14 C -0.0121(5) 0.3493(3) 0.6323(3) 0.0280(15) Uani 1 1 d .
C15 C -0.1284(6) 0.3424(3) 0.6065(4) 0.0343(17) Uani 1 1 d .
H15 H -0.1788 0.3474 0.6341 0.043(5) Uiso 1 1 calc R
C16 C -0.1693(6) 0.3284(4) 0.5419(4) 0.0378(19) Uani 1 1 d .
H16 H -0.2479 0.3245 0.5251 0.043(5) Uiso 1 1 calc R
C17 C -0.0974(6) 0.3201(3) 0.5010(4) 0.0366(18) Uani 1 1 d .
H17 H -0.1266 0.3105 0.4564 0.043(5) Uiso 1 1 calc R
C18 C 0.0182(6) 0.3258(3) 0.5255(3) 0.0303(16) Uani 1 1 d .
C19 C 0.0306(6) 0.3591(4) 0.7046(4) 0.0344(17) Uani 1 1 d .
H19A H 0.0446 0.3188 0.7262 0.040(5) Uiso 1 1 calc R
H19B H 0.1032 0.3808 0.7123 0.040(5) Uiso 1 1 calc R
C20 C -0.0194(8) 0.3839(5) 0.8042(4) 0.053(2) Uani 1 1 d .
H20A H 0.0592 0.3944 0.8226 0.066(4) Uiso 1 1 calc R
H20B H -0.0320 0.3409 0.8132 0.066(4) Uiso 1 1 calc R
H20C H -0.0677 0.4096 0.8240 0.066(4) Uiso 1 1 calc R
C21 C -0.0410(7) 0.4582(4) 0.7200(5) 0.051(2) Uani 1 1 d .
H21A H -0.0942 0.4806 0.7394 0.066(4) Uiso 1 1 calc R
H21B H -0.0606 0.4638 0.6727 0.066(4) Uiso 1 1 calc R
H21C H 0.0349 0.4735 0.7379 0.066(4) Uiso 1 1 calc R
N3 N -0.0456(5) 0.3937(3) 0.7351(3) 0.0379(16) Uani 1 1 d .
C22 C 0.0946(6) 0.3164(4) 0.4796(4) 0.0353(18) Uani 1 1 d .
H22A H 0.0484 0.3104 0.4349 0.040(5) Uiso 1 1 calc R
H22B H 0.1405 0.3535 0.4796 0.040(5) Uiso 1 1 calc R
C23 C 0.2524(8) 0.2645(5) 0.4561(4) 0.056(2) Uani 1 1 d .
H23A H 0.3029 0.2295 0.4671 0.066(4) Uiso 1 1 calc R
H23B H 0.2961 0.3023 0.4639 0.066(4) Uiso 1 1 calc R
H23C H 0.2129 0.2623 0.4101 0.066(4) Uiso 1 1 calc R
C24 C 0.1073(7) 0.2066(4) 0.4907(4) 0.050(2) Uani 1 1 d .
H24A H 0.0586 0.2058 0.5214 0.066(4) Uiso 1 1 calc R
H24B H 0.1601 0.1724 0.4999 0.066(4) Uiso 1 1 calc R
H24C H 0.0616 0.2031 0.4461 0.066(4) Uiso 1 1 calc R
N4 N 0.1692(5) 0.2637(3) 0.4977(3) 0.0391(15) Uani 1 1 d .
C25 C 0.5010(5) 0.2625(3) 0.7669(3) 0.0269(15) Uani 1 1 d .
C26 C 0.5438(6) 0.2222(3) 0.8180(4) 0.0358(18) Uani 1 1 d .
C27 C 0.6597(6) 0.2152(4) 0.8407(4) 0.0399(19) Uani 1 1 d .
H27 H 0.6880 0.1876 0.8753 0.043(5) Uiso 1 1 calc R
C28 C 0.7329(6) 0.2476(4) 0.8138(4) 0.043(2) Uani 1 1 d .
H28 H 0.8113 0.2417 0.8289 0.043(5) Uiso 1 1 calc R
C29 C 0.6923(6) 0.2888(4) 0.7646(4) 0.0361(18) Uani 1 1 d .
H29 H 0.7432 0.3112 0.7460 0.043(5) Uiso 1 1 calc R
C30 C 0.5769(5) 0.2980(3) 0.7418(3) 0.0282(16) Uani 1 1 d .
C31 C 0.5372(5) 0.3438(3) 0.6873(4) 0.0316(16) Uani 1 1 d .
H31A H 0.4998 0.3214 0.6474 0.040(5) Uiso 1 1 calc R
H31B H 0.4806 0.3707 0.6994 0.040(5) Uiso 1 1 calc R
C32 C 0.6584(8) 0.4298(4) 0.7193(6) 0.071(3) Uani 1 1 d .
H32A H 0.5943 0.4569 0.7177 0.066(4) Uiso 1 1 calc R
H32B H 0.7202 0.4531 0.7091 0.066(4) Uiso 1 1 calc R
H32C H 0.6824 0.4123 0.7631 0.066(4) Uiso 1 1 calc R
C33 C 0.5894(8) 0.4072(5) 0.6072(5) 0.070(3) Uani 1 1 d .
H33A H 0.5258 0.4346 0.6057 0.066(4) Uiso 1 1 calc R
H33B H 0.5664 0.3741 0.5757 0.066(4) Uiso 1 1 calc R
H33C H 0.6511 0.4300 0.5962 0.066(4) Uiso 1 1 calc R
N5 N 0.6264(5) 0.3817(3) 0.6726(4) 0.0454(18) Uani 1 1 d .
C34 C 0.4721(6) 0.1854(4) 0.8532(4) 0.0385(18) Uani 1 1 d .
H34A H 0.5211 0.1668 0.8924 0.040(5) Uiso 1 1 calc R
H34B H 0.4197 0.2133 0.8680 0.040(5) Uiso 1 1 calc R
N6 N 0.4097(7) 0.1390(4) 0.8154(5) 0.067(2) Uani 1 1 d .
C35 C 0.4806(8) 0.0965(4) 0.7886(6) 0.065(3) Uani 1 1 d .
H35A H 0.5277 0.1196 0.7655 0.066(4) Uiso 1 1 calc R
H35B H 0.4329 0.0683 0.7583 0.066(4) Uiso 1 1 calc R
H35C H 0.5284 0.0734 0.8242 0.066(4) Uiso 1 1 calc R
C36 C 0.3531(10) 0.1023(5) 0.8566(6) 0.083(4) Uani 1 1 d .
H36A H 0.4087 0.0871 0.8945 0.066(4) Uiso 1 1 calc R
H36B H 0.3151 0.0677 0.8314 0.066(4) Uiso 1 1 calc R
H36C H 0.2980 0.1275 0.8713 0.066(4) Uiso 1 1 calc R
C37 C 0.2855(5) 0.1733(3) 0.6675(3) 0.0297(16) Uani 1 1 d .
C38 C 0.3506(6) 0.1590(3) 0.6240(3) 0.0322(17) Uani 1 1 d .
C39 C 0.3367(7) 0.1030(4) 0.5912(4) 0.043(2) Uani 1 1 d .
H39 H 0.3808 0.0938 0.5610 0.043(5) Uiso 1 1 calc R
C40 C 0.2591(7) 0.0610(4) 0.6023(5) 0.055(3) Uani 1 1 d .
H40 H 0.2509 0.0228 0.5806 0.043(5) Uiso 1 1 calc R
C41 C 0.1928(7) 0.0755(4) 0.6460(4) 0.045(2) Uani 1 1 d .
H41 H 0.1392 0.0468 0.6534 0.043(5) Uiso 1 1 calc R
C42 C 0.2039(6) 0.1315(4) 0.6792(4) 0.0387(18) Uani 1 1 d .
C43 C 0.4342(6) 0.2040(3) 0.6078(4) 0.0323(17) Uani 1 1 d .
H43A H 0.3931 0.2327 0.5746 0.040(5) Uiso 1 1 calc R
H43B H 0.4670 0.2279 0.6474 0.040(5) Uiso 1 1 calc R
N7 N 0.5252(5) 0.1772(3) 0.5838(3) 0.0394(15) Uani 1 1 d .
C44 C 0.5859(8) 0.2244(4) 0.5580(5) 0.054(2) Uani 1 1 d .
H44A H 0.5342 0.2463 0.5230 0.066(4) Uiso 1 1 calc R
H44B H 0.6456 0.2058 0.5409 0.066(4) Uiso 1 1 calc R
H44C H 0.6188 0.2530 0.5929 0.066(4) Uiso 1 1 calc R
C45 C 0.6030(7) 0.1463(4) 0.6371(5) 0.051(2) Uani 1 1 d .
H45A H 0.6322 0.1756 0.6720 0.066(4) Uiso 1 1 calc R
H45B H 0.6652 0.1291 0.6211 0.066(4) Uiso 1 1 calc R
H45C H 0.5636 0.1135 0.6540 0.066(4) Uiso 1 1 calc R
C46 C 0.1333(6) 0.1433(4) 0.7255(4) 0.0412(19) Uani 1 1 d .
H46A H 0.0921 0.1055 0.7306 0.040(5) Uiso 1 1 calc R
H46B H 0.1825 0.1533 0.7685 0.040(5) Uiso 1 1 calc R
N8 N 0.0525(5) 0.1926(3) 0.7063(3) 0.0408(16) Uani 1 1 d .
C47 C -0.0048(8) 0.2043(4) 0.7587(5) 0.058(3) Uani 1 1 d .
H47A H 0.0491 0.2202 0.7969 0.066(4) Uiso 1 1 calc R
H47B H -0.0372 0.1663 0.7702 0.066(4) Uiso 1 1 calc R
H47C H -0.0645 0.2343 0.7439 0.066(4) Uiso 1 1 calc R
C48 C -0.0292(7) 0.1769(4) 0.6470(5) 0.057(2) Uani 1 1 d .
H48A H 0.0094 0.1681 0.6124 0.066(4) Uiso 1 1 calc R
H48B H -0.0809 0.2110 0.6339 0.066(4) Uiso 1 1 calc R
H48C H -0.0714 0.1408 0.6548 0.066(4) Uiso 1 1 calc R
C49 C 0.8002(8) 0.0992(4) 0.4881(5) 0.055(2) Uani 1 1 d .
C50 C 0.7036(7) 0.0778(4) 0.5051(4) 0.051(2) Uani 1 1 d .
H50 H 0.6341 0.0977 0.4886 0.043(5) Uiso 1 1 calc R
C51 C 0.7079(8) 0.0287(5) 0.5451(5) 0.061(3) Uani 1 1 d .
H51 H 0.6415 0.0147 0.5562 0.043(5) Uiso 1 1 calc R
C52 C 0.8086(10) -0.0009(5) 0.5697(5) 0.068(3) Uani 1 1 d .
H52 H 0.8101 -0.0354 0.5971 0.043(5) Uiso 1 1 calc R
C53 C 0.9033(9) 0.0180(5) 0.5556(6) 0.073(3) Uani 1 1 d .
H53 H 0.9723 -0.0021 0.5734 0.043(5) Uiso 1 1 calc R
C54 C 0.8992(8) 0.0686(5) 0.5136(6) 0.064(3) Uani 1 1 d .
H54 H 0.9661 0.0818 0.5026 0.043(5) Uiso 1 1 calc R
C55 C 0.7956(12) 0.1515(5) 0.4451(6) 0.089(4) Uani 1 1 d .
H55A H 0.8278 0.1871 0.4707 0.066(4) Uiso 1 1 calc R
H55B H 0.7174 0.1599 0.4232 0.066(4) Uiso 1 1 calc R
H55C H 0.8385 0.1426 0.4125 0.066(4) Uiso 1 1 calc R
N1 N 0.3863(5) 0.4287(3) 0.8531(3) 0.0366(15) Uani 1 1 d .

loop_
_atom_site_aniso_label
_atom_site_aniso_U_11
_atom_site_aniso_U_22
_atom_site_aniso_U_33
_atom_site_aniso_U_23
_atom_site_aniso_U_13
_atom_site_aniso_U_12
Bi1 0.02023(13) 0.03263(15) 0.02706(14) -0.00193(11) 0.00481(10) 0.00157(10)
Bi2 0.02280(13) 0.03155(15) 0.02956(15) -0.00151(12) 0.00745(10) -0.00195(11)
C1 0.022(3) 0.032(4) 0.030(4) 0.003(3) 0.008(3) -0.002(3)
C2 0.023(3) 0.023(4) 0.034(4) 0.000(3) 0.005(3) -0.005(3)
C3 0.032(4) 0.029(4) 0.033(4) -0.008(3) 0.002(3) -0.002(3)
C4 0.042(4) 0.033(4) 0.044(5) -0.004(4) 0.009(4) 0.002(3)
C5 0.036(4) 0.035(4) 0.042(5) 0.010(4) 0.008(3) 0.001(3)
C6 0.022(3) 0.037(4) 0.035(4) 0.001(3) 0.010(3) -0.005(3)
C7 0.030(4) 0.036(4) 0.022(4) -0.001(3) 0.001(3) -0.007(3)
C8 0.040(5) 0.053(5) 0.051(5) 0.003(4) -0.012(4) -0.015(4)
C9 0.049(5) 0.055(6) 0.043(5) 0.010(4) -0.005(4) -0.005(4)
N2 0.065(5) 0.046(4) 0.035(4) 0.008(3) 0.013(3) 0.023(4)
C10 0.041(4) 0.034(4) 0.030(4) 0.004(3) 0.003(3) 0.003(3)
C11 0.045(5) 0.076(7) 0.051(6) 0.016(5) 0.016(4) 0.016(5)
C12 0.081(7) 0.059(6) 0.034(5) 0.004(4) 0.014(5) 0.025(5)
C13 0.016(3) 0.025(4) 0.037(4) 0.003(3) 0.001(3) 0.001(3)
C14 0.025(3) 0.028(4) 0.028(4) 0.002(3) 0.001(3) 0.003(3)
C15 0.021(3) 0.035(4) 0.045(5) -0.003(4) 0.005(3) 0.003(3)
C16 0.023(4) 0.043(5) 0.039(5) 0.003(4) -0.010(3) 0.003(3)
C17 0.039(4) 0.034(4) 0.031(4) -0.001(3) -0.004(3) 0.004(3)
C18 0.031(4) 0.031(4) 0.025(4) 0.002(3) -0.001(3) 0.004(3)
C19 0.026(4) 0.045(5) 0.033(4) -0.001(4) 0.008(3) 0.001(3)
C20 0.055(5) 0.067(6) 0.041(5) -0.009(5) 0.020(4) -0.007(5)
C21 0.042(5) 0.056(6) 0.051(5) -0.003(4) 0.003(4) 0.006(4)
N3 0.023(3) 0.056(4) 0.035(4) -0.009(3) 0.007(3) -0.002(3)
C22 0.036(4) 0.042(5) 0.025(4) 0.005(3) 0.002(3) -0.004(3)
C23 0.053(5) 0.077(7) 0.044(5) -0.011(5) 0.019(4) 0.005(5)
C24 0.052(5) 0.049(5) 0.047(5) -0.002(4) 0.008(4) 0.006(4)
N4 0.042(4) 0.040(4) 0.036(4) -0.012(3) 0.010(3) 0.001(3)
C25 0.024(3) 0.026(3) 0.029(4) -0.002(3) 0.004(3) 0.004(3)
C26 0.033(4) 0.036(4) 0.037(4) -0.001(3) 0.006(3) 0.001(3)
C27 0.040(4) 0.042(5) 0.035(5) 0.009(4) 0.003(4) 0.009(4)
C28 0.024(4) 0.056(5) 0.044(5) 0.006(4) -0.003(3) 0.006(4)
C29 0.025(4) 0.041(4) 0.042(5) 0.000(4) 0.007(3) -0.003(3)
C30 0.025(3) 0.030(4) 0.029(4) -0.002(3) 0.007(3) 0.000(3)
C31 0.022(3) 0.029(4) 0.047(5) 0.003(3) 0.014(3) -0.002(3)
C32 0.046(5) 0.052(6) 0.114(10) -0.001(6) 0.015(6) -0.015(5)
C33 0.061(6) 0.071(7) 0.091(8) 0.043(6) 0.045(6) 0.019(5)
N5 0.033(4) 0.041(4) 0.066(5) 0.020(4) 0.019(3) 0.005(3)
C34 0.040(4) 0.041(5) 0.035(4) 0.002(4) 0.008(3) 0.001(4)
N6 0.068(5) 0.065(6) 0.077(6) 0.011(5) 0.034(5) -0.007(4)
C35 0.068(6) 0.050(6) 0.089(8) -0.022(5) 0.041(6) -0.011(5)
C36 0.099(9) 0.069(8) 0.101(10) 0.001(7) 0.061(8) -0.013(6)
C37 0.028(4) 0.026(4) 0.032(4) 0.003(3) 0.001(3) 0.004(3)
C38 0.031(4) 0.034(4) 0.027(4) 0.000(3) -0.002(3) 0.006(3)
C39 0.038(4) 0.041(5) 0.050(5) -0.003(4) 0.009(4) 0.006(4)
C40 0.061(6) 0.029(5) 0.073(7) -0.019(4) 0.009(5) -0.002(4)
C41 0.038(4) 0.028(4) 0.068(6) -0.002(4) 0.010(4) -0.005(3)
C42 0.035(4) 0.033(4) 0.046(5) 0.005(4) 0.007(4) -0.001(3)
C43 0.027(4) 0.035(4) 0.035(4) 0.005(3) 0.006(3) 0.004(3)
N7 0.043(4) 0.039(4) 0.041(4) 0.000(3) 0.020(3) 0.003(3)
C44 0.051(5) 0.056(6) 0.067(7) 0.006(5) 0.034(5) 0.007(4)
C45 0.047(5) 0.050(5) 0.058(6) 0.005(5) 0.015(4) 0.013(4)
C46 0.034(4) 0.041(5) 0.051(5) 0.000(4) 0.015(4) -0.007(3)
N8 0.033(3) 0.040(4) 0.052(4) -0.004(3) 0.016(3) -0.005(3)
C47 0.055(6) 0.055(6) 0.077(7) -0.009(5) 0.041(5) -0.014(5)
C48 0.037(5) 0.059(6) 0.071(7) -0.001(5) 0.007(4) 0.003(4)
C49 0.072(6) 0.041(5) 0.050(6) -0.015(4) 0.014(5) -0.011(5)
C50 0.046(5) 0.058(6) 0.049(6) -0.011(5) 0.011(4) -0.002(4)
C51 0.059(6) 0.067(7) 0.059(6) -0.001(5) 0.019(5) 0.002(5)
C52 0.086(8) 0.061(7) 0.049(6) 0.003(5) 0.002(6) -0.001(6)
C53 0.060(7) 0.073(8) 0.078(8) -0.020(6) -0.002(6) -0.001(6)
C54 0.038(5) 0.062(7) 0.094(8) -0.027(6) 0.021(5) -0.011(5)
C55 0.123(11) 0.076(8) 0.072(8) -0.004(7) 0.030(7) -0.030(7)
N1 0.042(4) 0.038(4) 0.026(3) -0.001(3) 0.000(3) -0.008(3)

loop_
_atom_type_symbol
_atom_type_description
_atom_type_scat_dispersion_real
_atom_type_scat_dispersion_imag
_atom_type_scat_source
C C 0.0033 0.0016 'International Tables Vol C Tables 4.2.6.8 and 6.1.1.4'
H H 0.0000 0.0000 'International Tables Vol C Tables 4.2.6.8 and 6.1.1.4'
N N 0.0061 0.0033 'International Tables Vol C Tables 4.2.6.8 and 6.1.1.4'
Bi Bi -4.1077 10.2566 'International Tables Vol C Tables 4.2.6.8 and 6.1.1.4'

loop_
_geom_angle_atom_site_label_1
_geom_angle_atom_site_label_2
_geom_angle_atom_site_label_3
_geom_angle
C13 Bi1 C1 94.4(2)
C13 Bi1 Bi2 97.06(17)
C1 Bi1 Bi2 104.34(17)
C37 Bi2 C25 99.0(2)
C37 Bi2 Bi1 97.88(17)
C25 Bi2 Bi1 103.31(17)
C6 C1 C2 116.6(6)
C6 C1 Bi1 116.7(5)
C2 C1 Bi1 126.7(5)
C3 C2 C1 120.7(6)
C3 C2 C7 117.4(6)
C1 C2 C7 121.6(6)
C4 C3 C2 121.7(7)
C3 C4 C5 118.4(7)
C4 C5 C6 121.5(7)
C1 C6 C5 121.1(7)
C1 C6 C10 123.4(7)
C5 C6 C10 115.5(6)
N1 C7 C2 116.2(6)
C10 N2 C11 112.2(7)
C10 N2 C12 108.7(7)
C11 N2 C12 108.2(7)
N2 C10 C6 114.4(6)
C18 C13 C14 120.2(6)
C18 C13 Bi1 114.7(5)
C14 C13 Bi1 125.0(5)
C13 C14 C15 118.6(6)
C13 C14 C19 122.0(6)
C15 C14 C19 119.1(6)
C16 C15 C14 120.6(7)
C15 C16 C17 120.7(7)
C16 C17 C18 119.9(7)
C13 C18 C17 120.0(7)
C13 C18 C22 121.3(6)
C17 C18 C22 118.7(6)
N3 C19 C14 114.3(6)
C20 N3 C21 111.0(7)
C20 N3 C19 110.7(6)
C21 N3 C19 110.3(6)
N4 C22 C18 112.6(6)
C24 N4 C22 111.9(6)
C24 N4 C23 111.3(7)
C22 N4 C23 108.0(7)
C26 C25 C30 118.5(6)
C26 C25 Bi2 113.5(5)
C30 C25 Bi2 127.9(5)
C25 C26 C27 120.2(7)
C25 C26 C34 124.1(7)
C27 C26 C34 115.8(7)
C28 C27 C26 120.9(7)
C27 C28 C29 119.8(7)
C28 C29 C30 120.8(7)
C29 C30 C25 119.7(6)
C29 C30 C31 118.4(6)
C25 C30 C31 121.8(6)
N5 C31 C30 114.4(6)
C32 N5 C33 110.0(8)
C32 N5 C31 111.6(7)
C33 N5 C31 109.7(7)
N6 C34 C26 114.2(7)
C34 N6 C36 109.3(9)
C34 N6 C35 112.6(8)
C36 N6 C35 106.4(8)
C38 C37 C42 120.5(7)
C38 C37 Bi2 125.8(5)
C42 C37 Bi2 113.6(5)
C37 C38 C39 120.2(7)
C37 C38 C43 121.8(6)
C39 C38 C43 117.9(7)
C40 C39 C38 120.6(8)
C39 C40 C41 119.3(8)
C40 C41 C42 121.5(7)
C41 C42 C37 117.8(7)
C41 C42 C46 118.8(7)
C37 C42 C46 123.4(7)
N7 C43 C38 115.5(6)
C44 N7 C43 110.2(6)
C44 N7 C45 108.7(7)
C43 N7 C45 109.5(6)
N8 C46 C42 114.4(7)
C48 N8 C46 110.5(7)
C48 N8 C47 109.6(7)
C46 N8 C47 109.6(7)
C54 C49 C50 117.2(9)
C54 C49 C55 121.9(10)
C50 C49 C55 121.0(10)
C51 C50 C49 120.9(9)
C50 C51 C52 120.3(10)
C53 C52 C51 121.3(11)
C52 C53 C54 118.7(10)
C49 C54 C53 121.7(9)
C9 N1 C8 110.6(6)
C9 N1 C7 110.7(6)
C8 N1 C7 110.8(6)

loop_
_geom_bond_atom_site_label_1
_geom_bond_atom_site_label_2
_geom_bond_distance
Bi1 C13 2.304(6)
Bi1 C1 2.324(7)
Bi1 Bi2 3.0992(6)
Bi2 C37 2.298(7)
Bi2 C25 2.375(6)
C1 C6 1.402(10)
C1 C2 1.418(10)
C2 C3 1.397(10)
C2 C7 1.505(9)
C3 C4 1.374(10)
C4 C5 1.376(11)
C5 C6 1.402(11)
C6 C10 1.518(10)
C7 N1 1.464(9)
C8 N1 1.454(10)
C9 N1 1.451(10)
N2 C10 1.437(10)
N2 C11 1.452(11)
N2 C12 1.475(10)
C13 C18 1.394(10)
C13 C14 1.406(10)
C14 C15 1.411(9)
C14 C19 1.509(10)
C15 C16 1.373(11)
C16 C17 1.385(11)
C17 C18 1.397(10)
C18 C22 1.512(10)
C19 N3 1.466(9)
C20 N3 1.436(10)
C21 N3 1.453(11)
C22 N4 1.469(10)
C23 N4 1.495(10)
C24 N4 1.455(11)
C25 C26 1.399(10)
C25 C30 1.409(10)
C26 C27 1.399(10)
C26 C34 1.513(11)
C27 C28 1.370(11)
C28 C29 1.379(11)
C29 C30 1.400(9)
C30 C31 1.518(10)
C31 N5 1.466(9)
C32 N5 1.437(12)
C33 N5 1.461(12)
C34 N6 1.405(11)
N6 C36 1.474(12)
N6 C35 1.476(12)
C37 C38 1.387(10)
C37 C42 1.423(10)
C38 C39 1.402(11)
C38 C43 1.518(10)
C39 C40 1.385(12)
C40 C41 1.403(12)
C41 C42 1.406(11)
C42 C46 1.473(11)
C43 N7 1.456(9)
N7 C44 1.454(10)
N7 C45 1.461(10)
C46 N8 1.459(10)
N8 C48 1.451(11)
N8 C47 1.466(11)
C49 C54 1.384(13)
C49 C50 1.399(13)
C49 C55 1.455(14)
C50 C51 1.362(13)
C51 C52 1.385(14)
C52 C53 1.334(15)
C53 C54 1.413(15)

loop_
_geom_torsion_atom_site_label_1
_geom_torsion_atom_site_label_2
_geom_torsion_atom_site_label_3
_geom_torsion_atom_site_label_4
_geom_torsion
C13 Bi1 Bi2 C37 76.5(2)
C1 Bi1 Bi2 C37 172.9(2)
C13 Bi1 Bi2 C25 177.7(2)
C1 Bi1 Bi2 C25 -85.9(2)
C13 Bi1 C1 C6 -66.4(5)
Bi2 Bi1 C1 C6 -164.9(4)
C13 Bi1 C1 C2 115.4(6)
Bi2 Bi1 C1 C2 17.0(6)
C6 C1 C2 C3 1.5(10)
Bi1 C1 C2 C3 179.7(5)
C6 C1 C2 C7 175.6(6)
Bi1 C1 C2 C7 -6.3(9)
C1 C2 C3 C4 -2.3(11)
C7 C2 C3 C4 -176.6(7)
C2 C3 C4 C5 1.5(11)
C3 C4 C5 C6 0.0(11)
C2 C1 C6 C5 -0.1(10)
Bi1 C1 C6 C5 -178.4(5)
C2 C1 C6 C10 -179.2(6)
Bi1 C1 C6 C10 2.5(9)
C4 C5 C6 C1 -0.7(11)
C4 C5 C6 C10 178.5(7)
C3 C2 C7 N1 -16.3(9)
C1 C2 C7 N1 169.4(6)
C11 N2 C10 C6 -54.1(9)
C12 N2 C10 C6 -173.7(7)
C1 C6 C10 N2 -60.2(9)
C5 C6 C10 N2 120.6(7)
C1 Bi1 C13 C18 131.2(5)
Bi2 Bi1 C13 C18 -123.7(5)
C1 Bi1 C13 C14 -45.5(6)
Bi2 Bi1 C13 C14 59.6(6)
C18 C13 C14 C15 -0.1(10)
Bi1 C13 C14 C15 176.4(5)
C18 C13 C14 C19 173.5(7)
Bi1 C13 C14 C19 -10.0(9)
C13 C14 C15 C16 -0.9(11)
C19 C14 C15 C16 -174.6(7)
C14 C15 C16 C17 0.9(12)
C15 C16 C17 C18 0.0(12)
C14 C13 C18 C17 1.0(10)
Bi1 C13 C18 C17 -175.8(5)
C14 C13 C18 C22 -180.0(6)
Bi1 C13 C18 C22 3.1(9)
C16 C17 C18 C13 -1.0(11)
C16 C17 C18 C22 180.0(7)
C13 C14 C19 N3 153.2(7)
C15 C14 C19 N3 -33.2(10)
C14 C19 N3 C20 160.5(7)
C14 C19 N3 C21 -76.2(8)
C13 C18 C22 N4 64.7(9)
C17 C18 C22 N4 -116.3(7)
C18 C22 N4 C24 66.0(8)
C18 C22 N4 C23 -171.2(6)
C37 Bi2 C25 C26 -79.6(5)
Bi1 Bi2 C25 C26 -179.9(5)
C37 Bi2 C25 C30 98.7(6)
Bi1 Bi2 C25 C30 -1.7(6)
C30 C25 C26 C27 -3.7(11)
Bi2 C25 C26 C27 174.7(6)
C30 C25 C26 C34 174.6(7)
Bi2 C25 C26 C34 -7.0(9)
C25 C26 C27 C28 0.3(12)
C34 C26 C27 C28 -178.1(8)
C26 C27 C28 C29 1.6(13)
C27 C28 C29 C30 0.0(13)
C28 C29 C30 C25 -3.5(11)
C28 C29 C30 C31 -179.7(7)
C26 C25 C30 C29 5.2(10)
Bi2 C25 C30 C29 -172.9(5)
C26 C25 C30 C31 -178.7(7)
Bi2 C25 C30 C31 3.1(10)
C29 C30 C31 N5 -10.6(10)
C25 C30 C31 N5 173.2(7)
C30 C31 N5 C32 -78.1(8)
C30 C31 N5 C33 159.7(7)
C25 C26 C34 N6 69.3(10)
C27 C26 C34 N6 -112.3(8)
C26 C34 N6 C36 173.9(8)
C26 C34 N6 C35 55.9(10)
C25 Bi2 C37 C38 -43.5(6)
Bi1 Bi2 C37 C38 61.4(6)
C25 Bi2 C37 C42 132.5(5)
Bi1 Bi2 C37 C42 -122.6(5)
C42 C37 C38 C39 0.0(10)
Bi2 C37 C38 C39 175.7(5)
C42 C37 C38 C43 176.8(6)
Bi2 C37 C38 C43 -7.5(9)
C37 C38 C39 C40 -1.0(11)
C43 C38 C39 C40 -177.9(7)
C38 C39 C40 C41 1.2(13)
C39 C40 C41 C42 -0.5(13)
C40 C41 C42 C37 -0.4(12)
C40 C41 C42 C46 -178.7(8)
C38 C37 C42 C41 0.7(11)
Bi2 C37 C42 C41 -175.6(6)
C38 C37 C42 C46 178.9(7)
Bi2 C37 C42 C46 2.7(9)
C37 C38 C43 N7 156.6(7)
C39 C38 C43 N7 -26.5(9)
C38 C43 N7 C44 168.8(7)
C38 C43 N7 C45 -71.8(8)
C41 C42 C46 N8 -114.5(8)
C37 C42 C46 N8 67.3(10)
C42 C46 N8 C48 64.8(9)
C42 C46 N8 C47 -174.3(7)
C54 C49 C50 C51 0.0(13)
C55 C49 C50 C51 179.7(9)
C49 C50 C51 C52 0.0(14)
C50 C51 C52 C53 0.7(16)
C51 C52 C53 C54 -1.3(16)
C50 C49 C54 C53 -0.6(14)
C55 C49 C54 C53 179.7(10)
C52 C53 C54 C49 1.3(16)
C2 C7 N1 C9 162.2(7)
C2 C7 N1 C8 -74.7(8)
